data_2019826
loop_
_publ_author_name
'Strehler, Frank'
'Korb, Marcus'
'Lang, Heinrich'

_publ_section_title
;
 Crystal structure of paddle-wheel sandwich-type
 [Cu2{(CH3)2CO}{\m-Fe(\h5-C5H4C[triple-bond]N)2}3](BF4)2&#x00B7;(CH3)2CO
;
_journal_coeditor_code WM5104
_journal_issue 2
_journal_name_full 'Acta Crystallographica Section E Crystallographic Communications'
_journal_page_first 244
_journal_paper_doi 10.1107/S2056989015001760
_journal_volume 71
_journal_year 2015
_chemical_formula_iupac '[Cu2 Fe3 (C6 H4 N1)6 (C3 H6 O)] (B F4)2, C3 H6 O'
_chemical_formula_moiety 'C39 H30 Cu2 Fe3 N6 O 2+, 2(B F4 -), C3 H6 O'
_chemical_formula_sum 'C42 H36 B2 Cu2 F8 Fe3 N6 O2'
_chemical_formula_weight 1125.02
_chemical_name_systematic
;(Acetone-\k<i>O</i>)tris(\m-ferrocene-1,1'-dicarbonitrile-\k^2^<i>N</i>:<i>N</i>')dicopper(I) bis(tetrafluoridoborate) acetone
monosolvate
;
_space_group_IT_number 2
_symmetry_cell_setting triclinic
_symmetry_space_group_name_Hall '-P 1'
_symmetry_space_group_name_H-M 'P -1'
_atom_sites_solution_hydrogens geom
_atom_sites_solution_primary direct
_atom_sites_solution_secondary difmap
_audit_creation_method SHELXL-2013
_cell_angle_alpha 72.942(10)
_cell_angle_beta 82.968(7)
_cell_angle_gamma 87.936(8)
_cell_formula_units_Z 2
_cell_length_a 7.9947(6)
_cell_length_b 13.9384(18)
_cell_length_c 19.923(2)
_cell_measurement_reflns_used 8458
_cell_measurement_temperature 110(2)
_cell_measurement_theta_max 68.9491
_cell_measurement_theta_min 3.3116
_cell_volume 2106.5(4)
_computing_cell_refinement
;
CrysAlis RED (Oxford Diffraction, 2006)
;
_computing_data_collection
;
CrysAlis CCD (Oxford Diffraction, 2006)
;
_computing_data_reduction
;
CrysAlis RED (Oxford Diffraction, 2006)
;
_computing_molecular_graphics
;
ORTEP-3 for Windows (Farrugia, 2012) and SHELXTL (Sheldrick,
2008)
;
_computing_publication_material
;
WinGX (Farrugia, 2012) and publCIF (Westrip, 2010)
;
_computing_structure_refinement
;
SHELXL2013 (Sheldrick, 2015)
;
_computing_structure_solution
;
SHELXS2013 (Sheldrick, 2008)
;
_diffrn_ambient_temperature 110(2)
_diffrn_measured_fraction_theta_full 0.994
_diffrn_measured_fraction_theta_max 0.994
_diffrn_measurement_device_type 'Oxford Gemini CCD'
_diffrn_measurement_method '\w scans'
_diffrn_radiation_monochromator graphite
_diffrn_radiation_source 'fine-focus sealed tube'
_diffrn_radiation_type CuK\a
_diffrn_radiation_wavelength 1.54184
_diffrn_reflns_av_R_equivalents 0.0416
_diffrn_reflns_av_sigmaI/netI 0.0454
_diffrn_reflns_limit_h_max 9
_diffrn_reflns_limit_h_min -9
_diffrn_reflns_limit_k_max 16
_diffrn_reflns_limit_k_min -16
_diffrn_reflns_limit_l_max 23
_diffrn_reflns_limit_l_min -22
_diffrn_reflns_number 18279
_diffrn_reflns_theta_full 66.00
_diffrn_reflns_theta_max 66.00
_diffrn_reflns_theta_min 3.32
_diffrn_standards_decay_% 0
_diffrn_standards_interval_count 50
_diffrn_standards_interval_time 10
_diffrn_standards_number 2
_exptl_absorpt_coefficient_mu 9.918
_exptl_absorpt_correction_T_max 1.00000
_exptl_absorpt_correction_T_min 0.42696
_exptl_absorpt_correction_type multi-scan
_exptl_absorpt_process_details
;
(<i>CrysAlis RED</i>; Oxford Diffraction, 2006)
;
_exptl_crystal_colour orange
_exptl_crystal_density_diffrn 1.774
_exptl_crystal_density_method 'not measured'
_exptl_crystal_description block
_exptl_crystal_F_000 1128
_exptl_crystal_size_max 0.4
_exptl_crystal_size_mid 0.4
_exptl_crystal_size_min 0.4
_refine_diff_density_max 0.592
_refine_diff_density_min -0.494
_refine_ls_extinction_method none
_refine_ls_goodness_of_fit_ref 1.049
_refine_ls_hydrogen_treatment constr
_refine_ls_matrix_type full
_refine_ls_number_parameters 623
_refine_ls_number_reflns 7318
_refine_ls_number_restraints 148
_refine_ls_restrained_S_all 1.048
_refine_ls_R_factor_all 0.0441
_refine_ls_R_factor_gt 0.0407
_refine_ls_shift/su_max 0.001
_refine_ls_shift/su_mean 0.000
_refine_ls_structure_factor_coef Fsqd
_refine_ls_weighting_details 'calc w=1/[\s^2^(Fo^2^)+(0.0708P)^2^+0.1006P] where P=(Fo^2^+2Fc^2^)/3'
_refine_ls_weighting_scheme calc
_refine_ls_wR_factor_gt 0.1044
_refine_ls_wR_factor_ref 0.1071
_reflns_number_gt 6793
_reflns_number_total 7318
_reflns_threshold_expression I>2sigma(I)
_cod_data_source_file wm5104sup1.cf
_cod_data_source_block I
_cod_original_cell_volume 2106.4(4)
_cod_database_code 2019826
_cod_database_fobs_code 2019826

loop_
_symmetry_equiv_pos_as_xyz
'x, y, z'
'-x, -y, -z'

loop_
_atom_site_type_symbol
_atom_site_label
_atom_site_fract_x
_atom_site_fract_y
_atom_site_fract_z
_atom_site_U_iso_or_equiv
_atom_site_adp_type
_atom_site_calc_flag
_atom_site_refinement_flags
_atom_site_occupancy
_atom_site_symmetry_multiplicity
_atom_site_disorder_assembly
_atom_site_disorder_group
C C1 0.5468(4) 0.3054(2) 0.04318(16) 0.0185(6) Uani d . 1 1 . .
C C2 0.4808(4) 0.3038(2) -0.01919(15) 0.0174(6) Uani d . 1 1 . .
C C3 0.5066(4) 0.2253(2) -0.05327(16) 0.0200(6) Uani d . 1 1 . .
H H3 0.5718 0.1678 -0.0393 0.024 Uiso calc R 1 1 . .
C C4 0.4134(4) 0.2527(2) -0.11210(15) 0.0220(6) Uani d . 1 1 . .
H H4 0.4076 0.2160 -0.1439 0.026 Uiso calc R 1 1 . .
C C5 0.3303(4) 0.3449(2) -0.11466(16) 0.0221(6) Uani d . 1 1 . .
H H5 0.2609 0.3782 -0.1484 0.027 Uiso calc R 1 1 . .
C C6 0.3697(4) 0.3788(2) -0.05765(16) 0.0202(6) Uani d . 1 1 . .
H H6 0.3318 0.4372 -0.0472 0.024 Uiso calc R 1 1 . .
C C7 0.2033(4) 0.1972(2) 0.13847(16) 0.0181(6) Uani d . 1 1 . .
C C8 0.1377(4) 0.1837(2) 0.07864(15) 0.0179(6) Uani d . 1 1 . .
C C9 0.1813(4) 0.1037(2) 0.04685(16) 0.0207(6) Uani d . 1 1 . .
H H9 0.2518 0.0495 0.0631 0.025 Uiso calc R 1 1 . .
C C10 0.0957(4) 0.1244(2) -0.01372(17) 0.0219(6) Uani d . 1 1 . .
H H10 0.0994 0.0848 -0.0442 0.026 Uiso calc R 1 1 . .
C C11 0.0026(4) 0.2154(2) -0.02100(16) 0.0227(6) Uani d . 1 1 . .
H H11 -0.0635 0.2447 -0.0569 0.027 Uiso calc R 1 1 . .
C C12 0.0277(4) 0.2537(2) 0.03579(16) 0.0202(6) Uani d . 1 1 . .
H H12 -0.0177 0.3123 0.0438 0.024 Uiso calc R 1 1 . .
C C13 0.5338(4) 0.4709(2) 0.25231(15) 0.0188(6) Uani d . 1 1 . .
C C14 0.5060(4) 0.5502(2) 0.28328(15) 0.0182(6) Uani d . 1 1 . .
C C15 0.5993(4) 0.5645(2) 0.33724(16) 0.0224(6) Uani d . 1 1 . .
H H15 0.6864 0.5245 0.3573 0.027 Uiso calc R 1 1 . .
C C16 0.5322(4) 0.6516(2) 0.35356(18) 0.0282(8) Uani d . 1 1 . .
H H16 0.5690 0.6791 0.3865 0.034 Uiso calc R 1 1 . .
C C17 0.3998(5) 0.6902(2) 0.31161(18) 0.0288(8) Uani d . 1 1 . .
H H17 0.3355 0.7468 0.3126 0.035 Uiso calc R 1 1 . .
C C18 0.3822(4) 0.6281(2) 0.26801(16) 0.0225(7) Uani d . 1 1 . .
H H18 0.3048 0.6364 0.2355 0.027 Uiso calc R 1 1 . .
C C19 0.2308(4) 0.3458(2) 0.36694(15) 0.0172(6) Uani d . 1 1 . .
C C20 0.2118(4) 0.4172(2) 0.40581(15) 0.0164(6) Uani d . 1 1 . .
C C21 0.3173(4) 0.4224(2) 0.45839(15) 0.0179(6) Uani d . 1 1 . .
H H21 0.4010 0.3771 0.4759 0.022 Uiso calc R 1 1 . .
C C22 0.2683(4) 0.5103(2) 0.47808(15) 0.0197(6) Uani d . 1 1 . .
H H22 0.3150 0.5324 0.5114 0.024 Uiso calc R 1 1 . .
C C23 0.1375(4) 0.5588(2) 0.43916(17) 0.0218(6) Uani d . 1 1 . .
H H23 0.0844 0.6179 0.4426 0.026 Uiso calc R 1 1 . .
C C24 0.1004(4) 0.5022(2) 0.39356(16) 0.0202(6) Uani d . 1 1 . .
H H24 0.0198 0.5174 0.3621 0.024 Uiso calc R 1 1 . .
C C25 0.8920(4) 0.1538(2) 0.27510(15) 0.0161(6) Uani d . 1 1 . .
C C26 0.9887(4) 0.0779(2) 0.31755(15) 0.0160(6) Uani d . 1 1 . .
C C27 1.0231(4) 0.0708(2) 0.38812(16) 0.0180(6) Uani d . 1 1 . .
H H27 0.9901 0.1161 0.4134 0.022 Uiso calc R 1 1 . .
C C28 1.1172(4) -0.0189(2) 0.41175(16) 0.0170(6) Uani d . 1 1 . .
H H28 1.1573 -0.0423 0.4556 0.020 Uiso calc R 1 1 . .
C C29 1.1401(4) -0.0672(2) 0.35708(16) 0.0188(6) Uani d . 1 1 . .
H H29 1.1974 -0.1271 0.3595 0.023 Uiso calc R 1 1 . .
C C30 1.0613(4) -0.0089(2) 0.29883(16) 0.0181(6) Uani d . 1 1 . .
H H30 1.0568 -0.0234 0.2564 0.022 Uiso calc R 1 1 . .
C C31 0.5433(4) 0.0322(2) 0.34912(16) 0.0173(6) Uani d . 1 1 . .
C C32 0.6342(4) -0.0514(2) 0.38813(16) 0.0171(6) Uani d . 1 1 . .
C C33 0.6779(4) -0.0651(2) 0.45801(16) 0.0205(6) Uani d . 1 1 . .
H H33 0.6474 -0.0236 0.4865 0.025 Uiso calc R 1 1 . .
C C34 0.7752(4) -0.1528(2) 0.47542(16) 0.0239(7) Uani d . 1 1 . .
H H34 0.8195 -0.1799 0.5180 0.029 Uiso calc R 1 1 . .
C C35 0.7953(4) -0.1936(2) 0.41705(18) 0.0233(7) Uani d . 1 1 . .
H H35 0.8553 -0.2514 0.4152 0.028 Uiso calc R 1 1 . .
C C36 0.7084(4) -0.1314(2) 0.36238(16) 0.0199(6) Uani d . 1 1 . .
H H36 0.7009 -0.1405 0.3184 0.024 Uiso calc R 1 1 . .
C C37 1.1665(5) 0.5108(3) 0.0935(2) 0.0435(10) Uani d . 1 1 . .
H H37A 1.1566 0.5118 0.0457 0.065 Uiso calc R 1 1 . .
H H37B 1.2669 0.4751 0.1083 0.065 Uiso calc R 1 1 . .
H H37C 1.1726 0.5783 0.0959 0.065 Uiso calc R 1 1 . .
C C38 1.0157(4) 0.4592(2) 0.14111(18) 0.0223(6) Uani d . 1 1 . .
C C39 1.0100(5) 0.4503(3) 0.2177(2) 0.0332(8) Uani d . 1 1 . .
H H39A 0.9086 0.4161 0.2428 0.050 Uiso calc R 1 1 . .
H H39B 1.0117 0.5160 0.2238 0.050 Uiso calc R 1 1 . .
H H39C 1.1061 0.4129 0.2359 0.050 Uiso calc R 1 1 . .
C C40 0.4543(4) -0.0511(2) 0.19261(17) 0.0247(7) Uani d . 1 1 . .
H H40A 0.3626 -0.0733 0.1740 0.037 Uiso calc R 1 1 . .
H H40B 0.4127 -0.0055 0.2187 0.037 Uiso calc R 1 1 . .
H H40C 0.5052 -0.1080 0.2234 0.037 Uiso calc R 1 1 . .
C C41 0.5833(4) 0.0012(2) 0.13277(17) 0.0223(7) Uani d . 1 1 . .
C C42 0.7365(5) 0.0406(3) 0.1520(2) 0.0313(8) Uani d . 1 1 . .
H H42A 0.8095 0.0720 0.1098 0.047 Uiso calc R 1 1 . .
H H42B 0.7950 -0.0137 0.1817 0.047 Uiso calc R 1 1 . .
H H42C 0.7034 0.0890 0.1769 0.047 Uiso calc R 1 1 . .
N N1 0.6008(3) 0.30829(19) 0.09341(14) 0.0196(5) Uani d . 1 1 . .
N N2 0.5629(3) 0.40839(19) 0.22584(13) 0.0216(5) Uani d . 1 1 . .
N N3 0.8167(3) 0.21500(17) 0.23846(13) 0.0179(5) Uani d . 1 1 . .
N N4 0.2546(3) 0.20846(19) 0.18660(13) 0.0202(5) Uani d . 1 1 . .
N N5 0.2515(3) 0.29064(18) 0.33446(13) 0.0196(5) Uani d . 1 1 . .
N N6 0.4698(3) 0.09815(19) 0.31814(14) 0.0204(5) Uani d . 1 1 . .
Fe Fe1 0.25591(6) 0.24050(3) -0.02036(2) 0.01424(12) Uani d . 1 1 . .
Fe Fe2 0.34679(5) 0.54574(3) 0.37176(2) 0.01361(12) Uani d . 1 1 . .
Fe Fe3 0.88811(5) -0.05035(3) 0.38612(2) 0.01260(12) Uani d . 1 1 . .
Cu Cu1 0.68186(5) 0.31536(3) 0.17936(2) 0.01732(12) Uani d . 1 1 . .
Cu Cu2 0.32370(5) 0.20644(3) 0.27549(2) 0.01731(12) Uani d . 1 1 . .
O O1 0.9045(3) 0.42672(16) 0.11721(11) 0.0229(5) Uani d . 1 1 . .
O O2 0.5640(3) 0.0100(2) 0.07178(13) 0.0372(6) Uani d . 1 1 . .
F F1 -0.030(3) 0.3112(14) 0.8055(12) 0.053(5) Uani d PDU 0.50 1 A 1
F F2 0.1898(14) 0.2122(16) 0.7813(11) 0.037(3) Uani d PDU 0.50 1 A 1
F F3 -0.031(2) 0.2441(11) 0.7154(7) 0.072(3) Uani d PDU 0.50 1 A 1
F F4 -0.083(2) 0.1484(11) 0.8103(7) 0.077(4) Uani d PDU 0.50 1 A 1
F F1' -0.015(3) 0.3066(11) 0.8136(11) 0.033(2) Uani d PDU 0.50 1 A 2
F F2' 0.1857(15) 0.1996(15) 0.7868(11) 0.040(4) Uani d PDU 0.50 1 A 2
F F3' 0.000(2) 0.2664(12) 0.7105(5) 0.094(5) Uani d PDU 0.50 1 A 2
F F4' -0.062(2) 0.1452(9) 0.8301(6) 0.050(2) Uani d PDU 0.50 1 A 2
F F5 0.8995(3) 0.25555(17) 0.46188(15) 0.0480(6) Uani d . 1 1 . .
F F6 0.6375(3) 0.26511(19) 0.51557(14) 0.0479(6) Uani d . 1 1 . .
F F7 0.6937(5) 0.3401(2) 0.39964(16) 0.0729(9) Uani d . 1 1 . .
F F8 0.6880(3) 0.17002(17) 0.44066(14) 0.0445(6) Uani d . 1 1 . .
B B1 0.0191(5) 0.2297(3) 0.7814(2) 0.0320(9) Uani d DU 1 1 . .
B B2 0.7293(5) 0.2580(3) 0.4537(2) 0.0270(8) Uani d . 1 1 . .

loop_
_atom_site_aniso_label
_atom_site_aniso_U_11
_atom_site_aniso_U_22
_atom_site_aniso_U_33
_atom_site_aniso_U_12
_atom_site_aniso_U_13
_atom_site_aniso_U_23
C1 0.0139(14) 0.0180(14) 0.0234(16) -0.0030(11) 0.0033(12) -0.0076(11)
C2 0.0149(14) 0.0196(14) 0.0176(14) -0.0046(11) 0.0017(11) -0.0063(11)
C3 0.0185(15) 0.0218(15) 0.0200(15) -0.0030(12) 0.0044(12) -0.0089(12)
C4 0.0248(16) 0.0269(16) 0.0152(14) -0.0084(13) 0.0054(12) -0.0096(12)
C5 0.0252(16) 0.0232(15) 0.0143(14) -0.0065(12) -0.0011(12) 0.0007(11)
C6 0.0223(15) 0.0171(14) 0.0196(15) -0.0049(12) 0.0016(12) -0.0039(11)
C7 0.0163(14) 0.0168(14) 0.0189(15) -0.0050(11) 0.0042(12) -0.0035(11)
C8 0.0162(14) 0.0215(14) 0.0144(14) -0.0068(11) 0.0038(11) -0.0041(11)
C9 0.0229(16) 0.0164(14) 0.0225(15) -0.0083(12) 0.0009(12) -0.0056(11)
C10 0.0217(16) 0.0228(15) 0.0246(16) -0.0100(12) -0.0005(12) -0.0119(12)
C11 0.0165(15) 0.0300(16) 0.0212(15) -0.0064(12) -0.0018(12) -0.0063(12)
C12 0.0141(14) 0.0239(15) 0.0224(15) -0.0031(11) 0.0035(11) -0.0083(12)
C13 0.0171(14) 0.0176(14) 0.0182(14) -0.0028(11) 0.0065(11) -0.0026(12)
C14 0.0207(15) 0.0153(13) 0.0163(14) -0.0039(11) 0.0073(11) -0.0044(11)
C15 0.0158(15) 0.0268(16) 0.0240(15) -0.0105(12) 0.0051(12) -0.0083(12)
C16 0.0331(19) 0.0252(16) 0.0265(16) -0.0184(14) 0.0137(14) -0.0128(13)
C17 0.041(2) 0.0073(13) 0.0327(17) -0.0044(13) 0.0137(15) -0.0037(12)
C18 0.0320(17) 0.0141(14) 0.0158(14) 0.0019(12) 0.0071(12) 0.0005(11)
C19 0.0202(15) 0.0118(13) 0.0171(14) -0.0055(11) 0.0008(11) -0.0009(11)
C20 0.0179(14) 0.0119(13) 0.0180(14) -0.0063(11) 0.0042(11) -0.0039(10)
C21 0.0236(15) 0.0149(13) 0.0131(13) -0.0043(11) 0.0011(11) -0.0014(10)
C22 0.0269(16) 0.0185(14) 0.0134(13) -0.0099(12) 0.0065(12) -0.0065(11)
C23 0.0197(15) 0.0167(14) 0.0291(16) -0.0010(11) 0.0090(12) -0.0113(12)
C24 0.0147(14) 0.0201(14) 0.0254(15) -0.0026(11) 0.0018(12) -0.0072(12)
C25 0.0156(14) 0.0105(13) 0.0226(14) -0.0066(11) 0.0050(12) -0.0074(11)
C26 0.0145(14) 0.0118(13) 0.0204(14) -0.0064(11) 0.0033(11) -0.0040(11)
C27 0.0168(14) 0.0149(13) 0.0238(15) -0.0047(11) 0.0013(11) -0.0088(11)
C28 0.0110(13) 0.0158(13) 0.0238(15) -0.0037(10) -0.0027(11) -0.0044(11)
C29 0.0145(14) 0.0123(13) 0.0283(16) 0.0006(11) 0.0029(12) -0.0063(11)
C30 0.0160(14) 0.0157(14) 0.0217(14) -0.0053(11) 0.0077(11) -0.0074(11)
C31 0.0118(13) 0.0190(15) 0.0225(15) -0.0052(12) 0.0020(11) -0.0091(12)
C32 0.0142(14) 0.0139(13) 0.0223(15) -0.0049(11) -0.0013(11) -0.0037(11)
C33 0.0145(14) 0.0245(15) 0.0207(15) -0.0086(12) 0.0040(11) -0.0052(12)
C34 0.0195(15) 0.0244(16) 0.0204(15) -0.0125(12) -0.0016(12) 0.0061(12)
C35 0.0237(16) 0.0079(13) 0.0345(17) -0.0067(11) -0.0041(13) 0.0007(12)
C36 0.0209(15) 0.0146(14) 0.0256(15) -0.0085(11) -0.0032(12) -0.0069(11)
C37 0.033(2) 0.035(2) 0.061(3) -0.0126(16) 0.0047(19) -0.0136(18)
C38 0.0209(16) 0.0117(13) 0.0349(17) 0.0032(11) -0.0052(13) -0.0072(12)
C39 0.042(2) 0.0217(16) 0.038(2) -0.0033(14) -0.0168(16) -0.0066(14)
C40 0.0247(17) 0.0257(16) 0.0241(16) -0.0031(13) 0.0010(13) -0.0089(12)
C41 0.0249(16) 0.0146(14) 0.0269(17) 0.0030(12) -0.0007(13) -0.0068(12)
C42 0.0324(19) 0.0250(17) 0.0369(19) -0.0083(14) -0.0026(15) -0.0092(14)
N1 0.0155(12) 0.0221(13) 0.0229(13) -0.0025(10) -0.0018(10) -0.0090(10)
N2 0.0237(14) 0.0190(12) 0.0215(13) 0.0030(10) 0.0030(10) -0.0074(10)
N3 0.0210(13) 0.0127(12) 0.0197(12) -0.0035(10) 0.0003(10) -0.0051(10)
N4 0.0203(13) 0.0214(13) 0.0182(13) -0.0024(10) 0.0016(10) -0.0058(10)
N5 0.0236(13) 0.0154(12) 0.0194(12) -0.0031(10) -0.0006(10) -0.0050(10)
N6 0.0160(12) 0.0210(13) 0.0256(13) 0.0004(10) -0.0021(10) -0.0093(11)
Fe1 0.0156(2) 0.0142(2) 0.0135(2) -0.00296(17) 0.00021(17) -0.00528(17)
Fe2 0.0160(2) 0.0091(2) 0.0157(2) -0.00264(16) 0.00292(17) -0.00522(16)
Fe3 0.0128(2) 0.0089(2) 0.0161(2) -0.00297(16) -0.00034(17) -0.00383(16)
Cu1 0.0201(2) 0.0150(2) 0.0186(2) 0.00069(16) -0.00220(17) -0.00767(16)
Cu2 0.0195(2) 0.0161(2) 0.0179(2) -0.00040(16) -0.00213(17) -0.00739(16)
O1 0.0236(11) 0.0205(10) 0.0259(11) -0.0038(9) -0.0005(9) -0.0093(8)
O2 0.0411(15) 0.0443(15) 0.0246(13) -0.0013(12) -0.0053(11) -0.0067(11)
F1 0.085(9) 0.046(6) 0.048(8) 0.032(4) -0.046(5) -0.035(6)
F2 0.027(4) 0.044(6) 0.034(5) -0.008(3) 0.000(4) -0.006(4)
F3 0.090(7) 0.079(5) 0.086(6) 0.045(4) -0.065(5) -0.069(4)
F4 0.037(5) 0.090(6) 0.136(10) -0.027(5) 0.011(7) -0.088(6)
F1' 0.056(5) 0.022(4) 0.029(4) 0.014(4) -0.018(6) -0.015(3)
F2' 0.037(5) 0.044(6) 0.055(9) 0.015(4) -0.025(5) -0.034(6)
F3' 0.116(10) 0.155(12) 0.035(4) 0.107(9) -0.053(4) -0.059(5)
F4' 0.045(5) 0.043(3) 0.074(5) -0.018(3) -0.010(4) -0.032(3)
F5 0.0255(11) 0.0393(12) 0.0848(18) -0.0003(9) -0.0047(11) -0.0275(12)
F6 0.0439(13) 0.0476(13) 0.0608(15) -0.0020(10) 0.0085(11) -0.0348(11)
F7 0.108(3) 0.0435(15) 0.0600(17) 0.0378(16) -0.0194(16) -0.0047(12)
F8 0.0368(12) 0.0356(11) 0.0757(16) 0.0038(9) -0.0083(11) -0.0387(11)
B1 0.038(2) 0.034(2) 0.036(2) 0.0115(17) -0.0196(18) -0.0245(17)
B2 0.0236(19) 0.0181(17) 0.041(2) 0.0068(14) -0.0013(16) -0.0125(15)

loop_
_atom_type_symbol
_atom_type_description
_atom_type_scat_dispersion_real
_atom_type_scat_dispersion_imag
_atom_type_scat_source
C C 0.0181 0.0091 'International Tables Vol C Tables 4.2.6.8 and 6.1.1.4'
N N 0.0311 0.0180 'International Tables Vol C Tables 4.2.6.8 and 6.1.1.4'
Fe Fe -1.1336 3.1974 'International Tables Vol C Tables 4.2.6.8 and 6.1.1.4'
Cu Cu -1.9646 0.5888 'International Tables Vol C Tables 4.2.6.8 and 6.1.1.4'
O O 0.0492 0.0322 'International Tables Vol C Tables 4.2.6.8 and 6.1.1.4'
F F 0.0727 0.0534 'International Tables Vol C Tables 4.2.6.8 and 6.1.1.4'
B B 0.0090 0.0039 'International Tables Vol C Tables 4.2.6.8 and 6.1.1.4'
H H 0.0000 0.0000 'International Tables Vol C Tables 4.2.6.8 and 6.1.1.4'

loop_
_geom_angle_atom_site_label_1
_geom_angle_atom_site_label_2
_geom_angle_atom_site_label_3
_geom_angle
N1 C1 C2 178.9(3)
C1 C2 C3 125.8(3)
C1 C2 C6 125.4(3)
C3 C2 C6 108.7(3)
C1 C2 Fe1 124.0(2)
C3 C2 Fe1 69.98(17)
C6 C2 Fe1 69.87(17)
C4 C3 C2 106.7(3)
C4 C3 Fe1 69.87(18)
C2 C3 Fe1 68.67(17)
C4 C3 H3 126.6
C2 C3 H3 126.6
Fe1 C3 H3 126.4
C5 C4 C3 109.0(3)
C5 C4 Fe1 69.46(17)
C3 C4 Fe1 69.81(16)
C5 C4 H4 125.5
C3 C4 H4 125.5
Fe1 C4 H4 126.8
C4 C5 C6 109.4(3)
C4 C5 Fe1 70.15(16)
C6 C5 Fe1 69.96(16)
C4 C5 H5 125.3
C6 C5 H5 125.3
Fe1 C5 H5 126.2
C5 C6 C2 106.1(3)
C5 C6 Fe1 69.42(16)
C2 C6 Fe1 68.65(16)
C5 C6 H6 127.0
C2 C6 H6 127.0
Fe1 C6 H6 126.5
N4 C7 C8 179.4(3)
C7 C8 C12 124.8(3)
C7 C8 C9 126.1(3)
C12 C8 C9 108.9(3)
C7 C8 Fe1 121.6(2)
C12 C8 Fe1 70.32(16)
C9 C8 Fe1 69.87(16)
C10 C9 C8 106.4(3)
C10 C9 Fe1 70.70(17)
C8 C9 Fe1 68.40(16)
C10 C9 H9 126.8
C8 C9 H9 126.8
Fe1 C9 H9 125.7
C9 C10 C11 109.5(3)
C9 C10 Fe1 69.10(16)
C11 C10 Fe1 70.05(17)
C9 C10 H10 125.2
C11 C10 H10 125.2
Fe1 C10 H10 127.2
C12 C11 C10 108.7(3)
C12 C11 Fe1 69.15(17)
C10 C11 Fe1 69.60(18)
C12 C11 H11 125.6
C10 C11 H11 125.6
Fe1 C11 H11 127.2
C11 C12 C8 106.5(3)
C11 C12 Fe1 70.46(17)
C8 C12 Fe1 68.14(16)
C11 C12 H12 126.8
C8 C12 H12 126.8
Fe1 C12 H12 126.2
N2 C13 C14 177.1(3)
C13 C14 C18 126.9(3)
C13 C14 C15 124.6(3)
C18 C14 C15 108.6(3)
C13 C14 Fe2 125.5(2)
C18 C14 Fe2 69.70(16)
C15 C14 Fe2 70.07(16)
C16 C15 C14 106.5(3)
C16 C15 Fe2 69.89(18)
C14 C15 Fe2 68.51(16)
C16 C15 H15 126.7
C14 C15 H15 126.7
Fe2 C15 H15 126.4
C15 C16 C17 109.1(3)
C15 C16 Fe2 69.74(17)
C17 C16 Fe2 69.48(18)
C15 C16 H16 125.4
C17 C16 H16 125.4
Fe2 C16 H16 126.9
C18 C17 C16 108.6(3)
C18 C17 Fe2 69.43(16)
C16 C17 Fe2 69.96(18)
C18 C17 H17 125.7
C16 C17 H17 125.7
Fe2 C17 H17 126.5
C17 C18 C14 107.2(3)
C17 C18 Fe2 70.06(17)
C14 C18 Fe2 69.06(16)
C17 C18 H18 126.4
C14 C18 H18 126.4
Fe2 C18 H18 126.1
N5 C19 C20 177.4(3)
C19 C20 C24 126.1(3)
C19 C20 C21 124.7(3)
C24 C20 C21 108.8(3)
C19 C20 Fe2 120.2(2)
C24 C20 Fe2 69.97(16)
C21 C20 Fe2 70.09(16)
C22 C21 C20 106.5(3)
C22 C21 Fe2 69.97(16)
C20 C21 Fe2 68.35(15)
C22 C21 H21 126.8
C20 C21 H21 126.8
Fe2 C21 H21 126.5
C23 C22 C21 109.4(3)
C23 C22 Fe2 69.87(17)
C21 C22 Fe2 69.44(16)
C23 C22 H22 125.3
C21 C22 H22 125.3
Fe2 C22 H22 127.0
C22 C23 C24 108.7(3)
C22 C23 Fe2 69.89(17)
C24 C23 Fe2 69.12(17)
C22 C23 H23 125.6
C24 C23 H23 125.6
Fe2 C23 H23 126.9
C23 C24 C20 106.7(3)
C23 C24 Fe2 69.99(17)
C20 C24 Fe2 68.58(16)
C23 C24 H24 126.7
C20 C24 H24 126.7
Fe2 C24 H24 126.3
N3 C25 C26 177.5(3)
C25 C26 C27 125.8(3)
C25 C26 C30 125.7(3)
C27 C26 C30 108.4(3)
C25 C26 Fe3 123.5(2)
C27 C26 Fe3 70.12(15)
C30 C26 Fe3 69.51(15)
C28 C27 C26 106.8(3)
C28 C27 Fe3 69.97(16)
C26 C27 Fe3 68.51(16)
C28 C27 H27 126.6
C26 C27 H27 126.6
Fe3 C27 H27 126.5
C27 C28 C29 108.8(3)
C27 C28 Fe3 69.46(16)
C29 C28 Fe3 69.45(17)
C27 C28 H28 125.6
C29 C28 H28 125.6
Fe3 C28 H28 127.1
C30 C29 C28 108.8(3)
C30 C29 Fe3 69.30(16)
C28 C29 Fe3 69.80(16)
C30 C29 H29 125.6
C28 C29 H29 125.6
Fe3 C29 H29 126.9
C29 C30 C26 107.1(3)
C29 C30 Fe3 70.31(16)
C26 C30 Fe3 68.72(15)
C29 C30 H30 126.4
C26 C30 H30 126.4
Fe3 C30 H30 126.1
N6 C31 C32 179.4(3)
C31 C32 C33 125.2(3)
C31 C32 C36 126.1(3)
C33 C32 C36 108.6(3)
C31 C32 Fe3 122.43(19)
C33 C32 Fe3 70.08(17)
C36 C32 Fe3 69.77(17)
C34 C33 C32 107.3(3)
C34 C33 Fe3 70.43(17)
C32 C33 Fe3 68.69(16)
C34 C33 H33 126.4
C32 C33 H33 126.4
Fe3 C33 H33 126.1
C33 C34 C35 108.9(3)
C33 C34 Fe3 69.56(16)
C35 C34 Fe3 69.30(16)
C33 C34 H34 125.5
C35 C34 H34 125.5
Fe3 C34 H34 127.2
C36 C35 C34 108.6(3)
C36 C35 Fe3 69.45(16)
C34 C35 Fe3 69.97(17)
C36 C35 H35 125.7
C34 C35 H35 125.7
Fe3 C35 H35 126.5
C35 C36 C32 106.6(3)
C35 C36 Fe3 69.99(17)
C32 C36 Fe3 68.74(16)
C35 C36 H36 126.7
C32 C36 H36 126.7
Fe3 C36 H36 126.1
C38 C37 H37A 109.5
C38 C37 H37B 109.5
H37A C37 H37B 109.5
C38 C37 H37C 109.5
H37A C37 H37C 109.5
H37B C37 H37C 109.5
O1 C38 C39 122.5(3)
O1 C38 C37 120.6(3)
C39 C38 C37 116.9(3)
C38 C39 H39A 109.5
C38 C39 H39B 109.5
H39A C39 H39B 109.5
C38 C39 H39C 109.5
H39A C39 H39C 109.5
H39B C39 H39C 109.5
C41 C40 H40A 109.5
C41 C40 H40B 109.5
H40A C40 H40B 109.5
C41 C40 H40C 109.5
H40A C40 H40C 109.5
H40B C40 H40C 109.5
O2 C41 C42 121.8(3)
O2 C41 C40 121.2(3)
C42 C41 C40 117.0(3)
C41 C42 H42A 109.5
C41 C42 H42B 109.5
H42A C42 H42B 109.5
C41 C42 H42C 109.5
H42A C42 H42C 109.5
H42B C42 H42C 109.5
C1 N1 Cu1 177.4(2)
C13 N2 Cu1 162.7(3)
C25 N3 Cu1 177.6(2)
C7 N4 Cu2 170.5(2)
C19 N5 Cu2 170.5(3)
C31 N6 Cu2 172.9(2)
C8 Fe1 C2 111.30(12)
C8 Fe1 C9 41.73(12)
C2 Fe1 C9 122.57(13)
C8 Fe1 C5 158.37(13)
C2 Fe1 C5 68.38(12)
C9 Fe1 C5 157.48(13)
C8 Fe1 C12 41.54(13)
C2 Fe1 C12 128.56(12)
C9 Fe1 C12 70.17(13)
C5 Fe1 C12 120.54(13)
C8 Fe1 C6 124.44(12)
C2 Fe1 C6 41.49(13)
C9 Fe1 C6 159.97(13)
C5 Fe1 C6 40.62(13)
C12 Fe1 C6 109.01(13)
C8 Fe1 C3 126.63(13)
C2 Fe1 C3 41.35(12)
C9 Fe1 C3 105.80(13)
C5 Fe1 C3 68.44(13)
C12 Fe1 C3 165.74(13)
C6 Fe1 C3 69.84(12)
C8 Fe1 C4 161.08(13)
C2 Fe1 C4 68.25(12)
C9 Fe1 C4 121.35(13)
C5 Fe1 C4 40.39(13)
C12 Fe1 C4 153.52(13)
C6 Fe1 C4 68.67(12)
C3 Fe1 C4 40.32(13)
C8 Fe1 C10 68.17(12)
C2 Fe1 C10 155.50(13)
C9 Fe1 C10 40.20(13)
C5 Fe1 C10 121.64(13)
C12 Fe1 C10 68.45(12)
C6 Fe1 C10 159.38(13)
C3 Fe1 C10 117.83(13)
C4 Fe1 C10 104.04(12)
C8 Fe1 C11 68.30(12)
C2 Fe1 C11 163.98(13)
C9 Fe1 C11 68.58(13)
C5 Fe1 C11 105.79(13)
C12 Fe1 C11 40.39(13)
C6 Fe1 C11 124.52(13)
C3 Fe1 C11 152.10(13)
C4 Fe1 C11 117.67(13)
C10 Fe1 C11 40.35(13)
C20 Fe2 C14 111.25(12)
C20 Fe2 C18 122.55(13)
C14 Fe2 C18 41.24(13)
C20 Fe2 C24 41.45(12)
C14 Fe2 C24 127.62(13)
C18 Fe2 C24 106.96(14)
C20 Fe2 C21 41.55(12)
C14 Fe2 C21 123.44(12)
C18 Fe2 C21 159.02(12)
C24 Fe2 C21 69.95(12)
C20 Fe2 C17 155.36(15)
C14 Fe2 C17 68.43(12)
C18 Fe2 C17 40.52(14)
C24 Fe2 C17 117.82(14)
C21 Fe2 C17 159.70(14)
C20 Fe2 C23 68.72(12)
C14 Fe2 C23 162.87(14)
C18 Fe2 C23 123.29(13)
C24 Fe2 C23 40.88(13)
C21 Fe2 C23 68.70(12)
C17 Fe2 C23 104.13(13)
C20 Fe2 C22 68.55(12)
C14 Fe2 C22 156.78(14)
C18 Fe2 C22 159.14(13)
C24 Fe2 C22 68.68(13)
C21 Fe2 C22 40.59(12)
C17 Fe2 C22 122.00(13)
C23 Fe2 C22 40.24(14)
C20 Fe2 C15 128.54(13)
C14 Fe2 C15 41.43(13)
C18 Fe2 C15 69.64(14)
C24 Fe2 C15 166.46(13)
C21 Fe2 C15 108.26(13)
C17 Fe2 C15 68.68(14)
C23 Fe2 C15 152.02(13)
C22 Fe2 C15 119.25(13)
C20 Fe2 C16 163.92(15)
C14 Fe2 C16 68.29(12)
C18 Fe2 C16 68.48(14)
C24 Fe2 C16 151.81(14)
C21 Fe2 C16 124.25(14)
C17 Fe2 C16 40.56(16)
C23 Fe2 C16 116.77(13)
C22 Fe2 C16 105.22(12)
C15 Fe2 C16 40.37(14)
C32 Fe3 C26 111.01(12)
C32 Fe3 C30 126.88(13)
C26 Fe3 C30 41.77(12)
C32 Fe3 C36 41.50(12)
C26 Fe3 C36 123.05(12)
C30 Fe3 C36 106.54(12)
C32 Fe3 C33 41.23(13)
C26 Fe3 C33 127.68(12)
C30 Fe3 C33 165.43(13)
C36 Fe3 C33 69.70(12)
C32 Fe3 C35 68.46(12)
C26 Fe3 C35 156.48(13)
C30 Fe3 C35 118.37(13)
C36 Fe3 C35 40.57(13)
C33 Fe3 C35 68.51(13)
C32 Fe3 C27 124.00(12)
C26 Fe3 C27 41.37(12)
C30 Fe3 C27 69.99(12)
C36 Fe3 C27 159.91(13)
C33 Fe3 C27 108.45(12)
C35 Fe3 C27 158.82(13)
C32 Fe3 C29 161.44(13)
C26 Fe3 C29 68.70(12)
C30 Fe3 C29 40.39(13)
C36 Fe3 C29 121.97(12)
C33 Fe3 C29 153.64(13)
C35 Fe3 C29 104.07(12)
C27 Fe3 C29 68.91(12)
C32 Fe3 C28 157.65(12)
C26 Fe3 C28 68.54(12)
C30 Fe3 C28 68.72(12)
C36 Fe3 C28 158.11(12)
C33 Fe3 C28 120.10(12)
C35 Fe3 C28 121.38(12)
C27 Fe3 C28 40.57(12)
C29 Fe3 C28 40.75(12)
C32 Fe3 C34 68.04(12)
C26 Fe3 C34 162.55(13)
C30 Fe3 C34 153.04(13)
C36 Fe3 C34 68.66(13)
C33 Fe3 C34 40.01(13)
C35 Fe3 C34 40.72(14)
C27 Fe3 C34 123.56(13)
C29 Fe3 C34 118.09(13)
C28 Fe3 C34 105.38(12)
N1 Cu1 N3 126.02(11)
N1 Cu1 N2 116.24(11)
N3 Cu1 N2 114.92(11)
N1 Cu1 O1 93.09(9)
N3 Cu1 O1 97.54(9)
N2 Cu1 O1 96.17(9)
N4 Cu2 N5 128.97(11)
N4 Cu2 N6 117.11(11)
N5 Cu2 N6 113.63(11)
C38 O1 Cu1 128.4(2)
F4 B1 F3 92.2(9)
F4 B1 F2 116.4(12)
F3 B1 F2 111.8(12)
F4 B1 F3' 108.4(10)
F3 B1 F3' 16.2(13)
F2 B1 F3' 103.2(12)
F4 B1 F1 113.4(12)
F3 B1 F1 109.4(13)
F2 B1 F1 112.0(14)
F3' B1 F1 101.9(13)
F4 B1 F2' 109.0(12)
F3 B1 F2' 114.6(13)
F2 B1 F2' 7.4(16)
F3' B1 F2' 107.6(10)
F1 B1 F2' 115.9(16)
F4 B1 F1' 113.5(11)
F3 B1 F1' 117.8(13)
F2 B1 F1' 105.5(15)
F3' B1 F1' 109.3(11)
F1 B1 F1' 9(2)
F2' B1 F1' 108.8(12)
F4 B1 F4' 18.1(9)
F3 B1 F4' 110.3(8)
F2 B1 F4' 106.7(11)
F3' B1 F4' 126.5(10)
F1 B1 F4' 106.5(13)
F2' B1 F4' 99.3(11)
F1' B1 F4' 104.1(9)
F7 B2 F6 108.5(3)
F7 B2 F8 110.9(4)
F6 B2 F8 109.7(3)
F7 B2 F5 110.4(3)
F6 B2 F5 108.7(3)
F8 B2 F5 108.7(3)

loop_
_geom_bond_atom_site_label_1
_geom_bond_atom_site_label_2
_geom_bond_distance
C1 N1 1.149(4)
C1 C2 1.414(4)
C2 C3 1.444(4)
C2 C6 1.449(4)
C2 Fe1 2.037(3)
C3 C4 1.416(5)
C3 Fe1 2.054(3)
C3 H3 0.9300
C4 C5 1.416(5)
C4 Fe1 2.055(3)
C4 H4 0.9300
C5 C6 1.423(5)
C5 Fe1 2.046(3)
C5 H5 0.9300
C6 Fe1 2.053(3)
C6 H6 0.9300
C7 N4 1.141(4)
C7 C8 1.422(4)
C8 C12 1.445(5)
C8 C9 1.448(4)
C8 Fe1 2.023(3)
C9 C10 1.411(5)
C9 Fe1 2.043(3)
C9 H9 0.9300
C10 C11 1.425(5)
C10 Fe1 2.064(3)
C10 H10 0.9300
C11 C12 1.423(5)
C11 Fe1 2.070(3)
C11 H11 0.9300
C12 Fe1 2.052(3)
C12 H12 0.9300
C13 N2 1.148(4)
C13 C14 1.414(4)
C14 C18 1.434(4)
C14 C15 1.444(5)
C14 Fe2 2.031(3)
C15 C16 1.417(5)
C15 Fe2 2.052(3)
C15 H15 0.9300
C16 C17 1.422(6)
C16 Fe2 2.054(3)
C16 H16 0.9300
C17 C18 1.415(5)
C17 Fe2 2.048(3)
C17 H17 0.9300
C18 Fe2 2.039(3)
C18 H18 0.9300
C19 N5 1.137(4)
C19 C20 1.423(4)
C20 C24 1.437(4)
C20 C21 1.442(4)
C20 Fe2 2.021(3)
C21 C22 1.421(4)
C21 Fe2 2.044(3)
C21 H21 0.9300
C22 C23 1.411(5)
C22 Fe2 2.051(3)
C22 H22 0.9300
C23 C24 1.429(4)
C23 Fe2 2.051(3)
C23 H23 0.9300
C24 Fe2 2.039(3)
C24 H24 0.9300
C25 N3 1.152(4)
C25 C26 1.417(4)
C26 C27 1.440(4)
C26 C30 1.449(4)
C26 Fe3 2.027(3)
C27 C28 1.423(4)
C27 Fe3 2.049(3)
C27 H27 0.9300
C28 C29 1.430(4)
C28 Fe3 2.056(3)
C28 H28 0.9300
C29 C30 1.412(5)
C29 Fe3 2.051(3)
C29 H29 0.9300
C30 Fe3 2.038(3)
C30 H30 0.9300
C31 N6 1.135(4)
C31 C32 1.426(4)
C32 C33 1.434(4)
C32 C36 1.441(4)
C32 Fe3 2.026(3)
C33 C34 1.403(5)
C33 Fe3 2.045(3)
C33 H33 0.9300
C34 C35 1.428(5)
C34 Fe3 2.056(3)
C34 H34 0.9300
C35 C36 1.417(5)
C35 Fe3 2.047(3)
C35 H35 0.9300
C36 Fe3 2.040(3)
C36 H36 0.9300
C37 C38 1.501(5)
C37 H37A 0.9600
C37 H37B 0.9600
C37 H37C 0.9600
C38 O1 1.217(4)
C38 C39 1.489(5)
C39 H39A 0.9600
C39 H39B 0.9600
C39 H39C 0.9600
C40 C41 1.503(4)
C40 H40A 0.9600
C40 H40B 0.9600
C40 H40C 0.9600
C41 O2 1.214(4)
C41 C42 1.496(5)
C42 H42A 0.9600
C42 H42B 0.9600
C42 H42C 0.9600
N1 Cu1 1.933(3)
N2 Cu1 1.960(3)
N3 Cu1 1.934(3)
N4 Cu2 1.911(3)
N5 Cu2 1.920(3)
N6 Cu2 1.931(3)
Cu1 O1 2.375(2)
F1 B1 1.385(13)
F2 B1 1.378(12)
F3 B1 1.378(11)
F4 B1 1.362(12)
F1' B1 1.404(11)
F2' B1 1.389(12)
F3' B1 1.378(9)
F4' B1 1.407(10)
F5 B2 1.388(5)
F6 B2 1.382(5)
F7 B2 1.371(5)
F8 B2 1.385(4)

loop_
_geom_torsion_atom_site_label_1
_geom_torsion_atom_site_label_2
_geom_torsion_atom_site_label_3
_geom_torsion_atom_site_label_4
_geom_torsion
N1 C1 C2 C3 141(17)
N1 C1 C2 C6 -42(17)
N1 C1 C2 Fe1 -130(17)
C1 C2 C3 C4 177.9(3)
C6 C2 C3 C4 0.5(3)
Fe1 C2 C3 C4 59.8(2)
C1 C2 C3 Fe1 118.1(3)
C6 C2 C3 Fe1 -59.32(19)
C2 C3 C4 C5 -0.5(3)
Fe1 C3 C4 C5 58.5(2)
C2 C3 C4 Fe1 -59.03(19)
C3 C4 C5 C6 0.4(3)
Fe1 C4 C5 C6 59.1(2)
C3 C4 C5 Fe1 -58.7(2)
C4 C5 C6 C2 -0.1(3)
Fe1 C5 C6 C2 59.15(19)
C4 C5 C6 Fe1 -59.2(2)
C1 C2 C6 C5 -177.7(3)
C3 C2 C6 C5 -0.3(3)
Fe1 C2 C6 C5 -59.65(19)
C1 C2 C6 Fe1 -118.1(3)
C3 C2 C6 Fe1 59.38(19)
N4 C7 C8 C12 3E1(3)
N4 C7 C8 C9 -16E1(3)
N4 C7 C8 Fe1 12E1(3)
C7 C8 C9 C10 -175.9(3)
C12 C8 C9 C10 -1.1(3)
Fe1 C8 C9 C10 -60.8(2)
C7 C8 C9 Fe1 -115.0(3)
C12 C8 C9 Fe1 59.71(19)
C8 C9 C10 C11 0.9(3)
Fe1 C9 C10 C11 -58.5(2)
C8 C9 C10 Fe1 59.34(19)
C9 C10 C11 C12 -0.3(3)
Fe1 C10 C11 C12 -58.2(2)
C9 C10 C11 Fe1 57.9(2)
C10 C11 C12 C8 -0.4(3)
Fe1 C11 C12 C8 -58.89(19)
C10 C11 C12 Fe1 58.5(2)
C7 C8 C12 C11 175.8(3)
C9 C8 C12 C11 1.0(3)
Fe1 C8 C12 C11 60.38(19)
C7 C8 C12 Fe1 115.4(3)
C9 C8 C12 Fe1 -59.43(19)
N2 C13 C14 C18 113(7)
N2 C13 C14 C15 -68(7)
N2 C13 C14 Fe2 -157(7)
C13 C14 C15 C16 -179.9(3)
C18 C14 C15 C16 -0.6(3)
Fe2 C14 C15 C16 -59.9(2)
C13 C14 C15 Fe2 -120.0(3)
C18 C14 C15 Fe2 59.27(19)
C14 C15 C16 C17 0.5(3)
Fe2 C15 C16 C17 -58.4(2)
C14 C15 C16 Fe2 58.96(19)
C15 C16 C17 C18 -0.3(3)
Fe2 C16 C17 C18 -58.9(2)
C15 C16 C17 Fe2 58.6(2)
C16 C17 C18 C14 -0.1(3)
Fe2 C17 C18 C14 -59.29(19)
C16 C17 C18 Fe2 59.2(2)
C13 C14 C18 C17 179.7(3)
C15 C14 C18 C17 0.4(3)
Fe2 C14 C18 C17 59.9(2)
C13 C14 C18 Fe2 119.8(3)
C15 C14 C18 Fe2 -59.50(19)
N5 C19 C20 C24 100(7)
N5 C19 C20 C21 -72(7)
N5 C19 C20 Fe2 13(7)
C19 C20 C21 C22 173.5(3)
C24 C20 C21 C22 0.4(3)
Fe2 C20 C21 C22 59.90(18)
C19 C20 C21 Fe2 113.6(3)
C24 C20 C21 Fe2 -59.47(19)
C20 C21 C22 C23 -0.3(3)
Fe2 C21 C22 C23 58.6(2)
C20 C21 C22 Fe2 -58.86(18)
C21 C22 C23 C24 0.1(3)
Fe2 C22 C23 C24 58.4(2)
C21 C22 C23 Fe2 -58.3(2)
C22 C23 C24 C20 0.2(3)
Fe2 C23 C24 C20 59.03(19)
C22 C23 C24 Fe2 -58.8(2)
C19 C20 C24 C23 -173.3(3)
C21 C20 C24 C23 -0.4(3)
Fe2 C20 C24 C23 -59.94(19)
C19 C20 C24 Fe2 -113.4(3)
C21 C20 C24 Fe2 59.55(19)
N3 C25 C26 C27 153(7)
N3 C25 C26 C30 -31(7)
N3 C25 C26 Fe3 -119(7)
C25 C26 C27 C28 177.3(3)
C30 C26 C27 C28 0.6(3)
Fe3 C26 C27 C28 59.75(19)
C25 C26 C27 Fe3 117.6(3)
C30 C26 C27 Fe3 -59.15(18)
C26 C27 C28 C29 -0.4(3)
Fe3 C27 C28 C29 58.43(19)
C26 C27 C28 Fe3 -58.82(19)
C27 C28 C29 C30 0.0(3)
Fe3 C28 C29 C30 58.5(2)
C27 C28 C29 Fe3 -58.43(19)
C28 C29 C30 C26 0.3(3)
Fe3 C29 C30 C26 59.11(18)
C28 C29 C30 Fe3 -58.8(2)
C25 C26 C30 C29 -177.3(3)
C27 C26 C30 C29 -0.6(3)
Fe3 C26 C30 C29 -60.12(19)
C25 C26 C30 Fe3 -117.2(3)
C27 C26 C30 Fe3 59.53(19)
N6 C31 C32 C33 -11E1(3)
N6 C31 C32 C36 8E1(3)
N6 C31 C32 Fe3 16E1(10)
C31 C32 C33 C34 -176.4(3)
C36 C32 C33 C34 -0.8(3)
Fe3 C32 C33 C34 -60.14(19)
C31 C32 C33 Fe3 -116.3(3)
C36 C32 C33 Fe3 59.3(2)
C32 C33 C34 C35 0.8(3)
Fe3 C33 C34 C35 -58.2(2)
C32 C33 C34 Fe3 59.03(19)
C33 C34 C35 C36 -0.5(3)
Fe3 C34 C35 C36 -58.9(2)
C33 C34 C35 Fe3 58.4(2)
C34 C35 C36 C32 0.0(3)
Fe3 C35 C36 C32 -59.24(19)
C34 C35 C36 Fe3 59.2(2)
C31 C32 C36 C35 176.1(3)
C33 C32 C36 C35 0.5(3)
Fe3 C32 C36 C35 60.0(2)
C31 C32 C36 Fe3 116.0(3)
C33 C32 C36 Fe3 -59.52(19)
C2 C1 N1 Cu1 81(18)
C14 C13 N2 Cu1 21(7)
C26 C25 N3 Cu1 135(6)
C8 C7 N4 Cu2 10E1(3)
C20 C19 N5 Cu2 16(9)
C32 C31 N6 Cu2 5E1(3)
C7 C8 Fe1 C2 5.3(3)
C12 C8 Fe1 C2 124.68(18)
C9 C8 Fe1 C2 -115.53(19)
C7 C8 Fe1 C9 120.8(3)
C12 C8 Fe1 C9 -119.8(3)
C7 C8 Fe1 C5 -79.6(4)
C12 C8 Fe1 C5 39.8(4)
C9 C8 Fe1 C5 159.6(3)
C7 C8 Fe1 C12 -119.4(3)
C9 C8 Fe1 C12 119.8(3)
C7 C8 Fe1 C6 -39.7(3)
C12 C8 Fe1 C6 79.7(2)
C9 C8 Fe1 C6 -160.49(19)
C7 C8 Fe1 C3 49.7(3)
C12 C8 Fe1 C3 169.10(17)
C9 C8 Fe1 C3 -71.1(2)
C7 C8 Fe1 C4 90.2(4)
C12 C8 Fe1 C4 -150.4(4)
C9 C8 Fe1 C4 -30.6(5)
C7 C8 Fe1 C10 158.9(3)
C12 C8 Fe1 C10 -81.70(19)
C9 C8 Fe1 C10 38.10(19)
C7 C8 Fe1 C11 -157.5(3)
C12 C8 Fe1 C11 -38.10(18)
C9 C8 Fe1 C11 81.7(2)
C1 C2 Fe1 C8 1.4(3)
C3 C2 Fe1 C8 121.77(18)
C6 C2 Fe1 C8 -118.40(18)
C1 C2 Fe1 C9 -44.1(3)
C3 C2 Fe1 C9 76.3(2)
C6 C2 Fe1 C9 -163.86(17)
C1 C2 Fe1 C5 158.1(3)
C3 C2 Fe1 C5 -81.50(19)
C6 C2 Fe1 C5 38.34(18)
C1 C2 Fe1 C12 45.6(3)
C3 C2 Fe1 C12 165.98(18)
C6 C2 Fe1 C12 -74.2(2)
C1 C2 Fe1 C6 119.8(3)
C3 C2 Fe1 C6 -119.8(2)
C1 C2 Fe1 C3 -120.4(3)
C6 C2 Fe1 C3 119.8(2)
C1 C2 Fe1 C4 -158.3(3)
C3 C2 Fe1 C4 -37.89(18)
C6 C2 Fe1 C4 81.95(19)
C1 C2 Fe1 C10 -82.5(4)
C3 C2 Fe1 C10 37.9(4)
C6 C2 Fe1 C10 157.8(3)
C1 C2 Fe1 C11 86.8(5)
C3 C2 Fe1 C11 -152.8(4)
C6 C2 Fe1 C11 -33.0(5)
C10 C9 Fe1 C8 117.5(3)
C10 C9 Fe1 C2 -156.48(18)
C8 C9 Fe1 C2 86.1(2)
C10 C9 Fe1 C5 -43.0(4)
C8 C9 Fe1 C5 -160.4(3)
C10 C9 Fe1 C12 79.7(2)
C8 C9 Fe1 C12 -37.71(18)
C10 C9 Fe1 C6 171.0(3)
C8 C9 Fe1 C6 53.5(4)
C10 C9 Fe1 C3 -114.64(19)
C8 C9 Fe1 C3 127.91(19)
C10 C9 Fe1 C4 -73.7(2)
C8 C9 Fe1 C4 168.84(18)
C8 C9 Fe1 C10 -117.5(3)
C10 C9 Fe1 C11 36.48(19)
C8 C9 Fe1 C11 -81.0(2)
C4 C5 Fe1 C8 174.9(3)
C6 C5 Fe1 C8 54.3(4)
C4 C5 Fe1 C2 81.4(2)
C6 C5 Fe1 C2 -39.14(19)
C4 C5 Fe1 C9 -42.4(4)
C6 C5 Fe1 C9 -162.9(3)
C4 C5 Fe1 C12 -155.58(19)
C6 C5 Fe1 C12 83.9(2)
C4 C5 Fe1 C6 120.6(3)
C4 C5 Fe1 C3 36.79(19)
C6 C5 Fe1 C3 -83.8(2)
C6 C5 Fe1 C4 -120.6(3)
C4 C5 Fe1 C10 -73.5(2)
C6 C5 Fe1 C10 165.97(19)
C4 C5 Fe1 C11 -114.4(2)
C6 C5 Fe1 C11 125.09(19)
C11 C12 Fe1 C8 -117.8(3)
C11 C12 Fe1 C2 163.72(18)
C8 C12 Fe1 C2 -78.5(2)
C11 C12 Fe1 C9 -79.9(2)
C8 C12 Fe1 C9 37.88(18)
C11 C12 Fe1 C5 78.1(2)
C8 C12 Fe1 C5 -164.09(18)
C11 C12 Fe1 C6 121.33(19)
C8 C12 Fe1 C6 -120.88(18)
C11 C12 Fe1 C3 -155.8(5)
C8 C12 Fe1 C3 -38.0(6)
C11 C12 Fe1 C4 41.2(4)
C8 C12 Fe1 C4 159.0(3)
C11 C12 Fe1 C10 -36.83(19)
C8 C12 Fe1 C10 80.95(19)
C8 C12 Fe1 C11 117.8(3)
C5 C6 Fe1 C8 -158.71(19)
C2 C6 Fe1 C8 83.6(2)
C5 C6 Fe1 C2 117.7(3)
C5 C6 Fe1 C9 160.8(3)
C2 C6 Fe1 C9 43.2(4)
C2 C6 Fe1 C5 -117.7(3)
C5 C6 Fe1 C12 -115.1(2)
C2 C6 Fe1 C12 127.28(18)
C5 C6 Fe1 C3 80.0(2)
C2 C6 Fe1 C3 -37.62(17)
C5 C6 Fe1 C4 36.8(2)
C2 C6 Fe1 C4 -80.86(19)
C5 C6 Fe1 C10 -35.9(4)
C2 C6 Fe1 C10 -153.5(3)
C5 C6 Fe1 C11 -72.9(2)
C2 C6 Fe1 C11 169.48(17)
C4 C3 Fe1 C8 161.02(18)
C2 C3 Fe1 C8 -80.8(2)
C4 C3 Fe1 C2 -118.2(2)
C4 C3 Fe1 C9 120.14(18)
C2 C3 Fe1 C9 -121.69(18)
C4 C3 Fe1 C5 -36.85(18)
C2 C3 Fe1 C5 81.33(19)
C4 C3 Fe1 C12 -168.4(4)
C2 C3 Fe1 C12 -50.2(5)
C4 C3 Fe1 C6 -80.43(19)
C2 C3 Fe1 C6 37.74(17)
C2 C3 Fe1 C4 118.2(2)
C4 C3 Fe1 C10 78.6(2)
C2 C3 Fe1 C10 -163.25(17)
C4 C3 Fe1 C11 46.2(3)
C2 C3 Fe1 C11 164.4(2)
C5 C4 Fe1 C8 -174.2(3)
C3 C4 Fe1 C8 -53.6(4)
C5 C4 Fe1 C2 -81.8(2)
C3 C4 Fe1 C2 38.83(17)
C5 C4 Fe1 C9 162.41(19)
C3 C4 Fe1 C9 -77.0(2)
C3 C4 Fe1 C5 120.6(3)
C5 C4 Fe1 C12 53.0(3)
C3 C4 Fe1 C12 173.6(2)
C5 C4 Fe1 C6 -37.00(19)
C3 C4 Fe1 C6 83.59(19)
C5 C4 Fe1 C3 -120.6(3)
C5 C4 Fe1 C10 122.7(2)
C3 C4 Fe1 C10 -116.68(19)
C5 C4 Fe1 C11 81.8(2)
C3 C4 Fe1 C11 -157.58(18)
C9 C10 Fe1 C8 -39.52(19)
C11 C10 Fe1 C8 81.74(19)
C9 C10 Fe1 C2 54.2(4)
C11 C10 Fe1 C2 175.4(3)
C11 C10 Fe1 C9 121.3(3)
C9 C10 Fe1 C5 162.14(19)
C11 C10 Fe1 C5 -76.6(2)
C9 C10 Fe1 C12 -84.4(2)
C11 C10 Fe1 C12 36.87(18)
C9 C10 Fe1 C6 -171.2(3)
C11 C10 Fe1 C6 -50.0(4)
C9 C10 Fe1 C3 81.5(2)
C11 C10 Fe1 C3 -157.24(18)
C9 C10 Fe1 C4 122.3(2)
C11 C10 Fe1 C4 -116.41(19)
C9 C10 Fe1 C11 -121.3(3)
C12 C11 Fe1 C8 39.15(18)
C10 C11 Fe1 C8 -81.39(19)
C12 C11 Fe1 C2 -52.6(5)
C10 C11 Fe1 C2 -173.1(4)
C12 C11 Fe1 C9 84.2(2)
C10 C11 Fe1 C9 -36.35(18)
C12 C11 Fe1 C5 -118.85(19)
C10 C11 Fe1 C5 120.61(19)
C10 C11 Fe1 C12 -120.5(3)
C12 C11 Fe1 C6 -78.6(2)
C10 C11 Fe1 C6 160.89(18)
C12 C11 Fe1 C3 167.5(2)
C10 C11 Fe1 C3 47.0(3)
C12 C11 Fe1 C4 -160.64(18)
C10 C11 Fe1 C4 78.8(2)
C12 C11 Fe1 C10 120.5(3)
C19 C20 Fe2 C14 -2.4(3)
C24 C20 Fe2 C14 -123.31(19)
C21 C20 Fe2 C14 116.92(18)
C19 C20 Fe2 C18 42.5(3)
C24 C20 Fe2 C18 -78.5(2)
C21 C20 Fe2 C18 161.77(18)
C19 C20 Fe2 C24 120.9(3)
C21 C20 Fe2 C24 -119.8(2)
C19 C20 Fe2 C21 -119.3(3)
C24 C20 Fe2 C21 119.8(2)
C19 C20 Fe2 C17 82.0(4)
C24 C20 Fe2 C17 -38.9(4)
C21 C20 Fe2 C17 -158.7(3)
C19 C20 Fe2 C23 159.2(3)
C24 C20 Fe2 C23 38.30(19)
C21 C20 Fe2 C23 -81.47(19)
C19 C20 Fe2 C22 -157.4(3)
C24 C20 Fe2 C22 81.6(2)
C21 C20 Fe2 C22 -38.12(18)
C19 C20 Fe2 C15 -46.4(3)
C24 C20 Fe2 C15 -167.36(18)
C21 C20 Fe2 C15 72.9(2)
C19 C20 Fe2 C16 -87.6(5)
C24 C20 Fe2 C16 151.5(4)
C21 C20 Fe2 C16 31.7(5)
C13 C14 Fe2 C20 -5.9(3)
C18 C14 Fe2 C20 115.6(2)
C15 C14 Fe2 C20 -124.72(19)
C13 C14 Fe2 C18 -121.5(4)
C15 C14 Fe2 C18 119.7(3)
C13 C14 Fe2 C24 -50.2(3)
C18 C14 Fe2 C24 71.3(2)
C15 C14 Fe2 C24 -169.03(18)
C13 C14 Fe2 C21 39.3(3)
C18 C14 Fe2 C21 160.74(19)
C15 C14 Fe2 C21 -79.6(2)
C13 C14 Fe2 C17 -159.4(3)
C18 C14 Fe2 C17 -37.9(2)
C15 C14 Fe2 C17 81.8(2)
C13 C14 Fe2 C23 -92.4(5)
C18 C14 Fe2 C23 29.1(5)
C15 C14 Fe2 C23 148.7(4)
C13 C14 Fe2 C22 79.1(4)
C18 C14 Fe2 C22 -159.5(3)
C15 C14 Fe2 C22 -39.8(4)
C13 C14 Fe2 C15 118.9(4)
C18 C14 Fe2 C15 -119.7(3)
C13 C14 Fe2 C16 156.9(3)
C18 C14 Fe2 C16 -81.7(2)
C15 C14 Fe2 C16 38.0(2)
C17 C18 Fe2 C20 155.9(2)
C14 C18 Fe2 C20 -85.6(2)
C17 C18 Fe2 C14 -118.4(3)
C17 C18 Fe2 C24 113.2(2)
C14 C18 Fe2 C24 -128.34(19)
C17 C18 Fe2 C21 -168.7(3)
C14 C18 Fe2 C21 -50.2(4)
C14 C18 Fe2 C17 118.4(3)
C17 C18 Fe2 C23 71.4(2)
C14 C18 Fe2 C23 -170.15(18)
C17 C18 Fe2 C22 38.7(5)
C14 C18 Fe2 C22 157.2(3)
C17 C18 Fe2 C15 -80.6(2)
C14 C18 Fe2 C15 37.82(19)
C17 C18 Fe2 C16 -37.3(2)
C14 C18 Fe2 C16 81.2(2)
C23 C24 Fe2 C20 118.1(3)
C23 C24 Fe2 C14 -162.39(18)
C20 C24 Fe2 C14 79.5(2)
C23 C24 Fe2 C18 -121.63(19)
C20 C24 Fe2 C18 120.30(18)
C23 C24 Fe2 C21 80.26(19)
C20 C24 Fe2 C21 -37.80(18)
C23 C24 Fe2 C17 -79.2(2)
C20 C24 Fe2 C17 162.76(18)
C20 C24 Fe2 C23 -118.1(3)
C23 C24 Fe2 C22 36.76(18)
C20 C24 Fe2 C22 -81.31(19)
C23 C24 Fe2 C15 165.1(5)
C20 C24 Fe2 C15 47.0(6)
C23 C24 Fe2 C16 -45.7(4)
C20 C24 Fe2 C16 -163.8(3)
C22 C21 Fe2 C20 -118.0(3)
C22 C21 Fe2 C14 157.19(19)
C20 C21 Fe2 C14 -84.8(2)
C22 C21 Fe2 C18 -165.4(3)
C20 C21 Fe2 C18 -47.4(4)
C22 C21 Fe2 C24 -80.3(2)
C20 C21 Fe2 C24 37.71(17)
C22 C21 Fe2 C17 36.1(5)
C20 C21 Fe2 C17 154.1(4)
C22 C21 Fe2 C23 -36.46(19)
C20 C21 Fe2 C23 81.53(19)
C20 C21 Fe2 C22 118.0(3)
C22 C21 Fe2 C15 113.9(2)
C20 C21 Fe2 C15 -128.08(18)
C22 C21 Fe2 C16 72.2(2)
C20 C21 Fe2 C16 -169.85(18)
C18 C17 Fe2 C20 -55.6(4)
C16 C17 Fe2 C20 -175.6(3)
C18 C17 Fe2 C14 38.6(2)
C16 C17 Fe2 C14 -81.4(2)
C16 C17 Fe2 C18 -119.9(3)
C18 C17 Fe2 C24 -83.7(2)
C16 C17 Fe2 C24 156.37(19)
C18 C17 Fe2 C21 168.3(3)
C16 C17 Fe2 C21 48.4(5)
C18 C17 Fe2 C23 -125.2(2)
C16 C17 Fe2 C23 114.8(2)
C18 C17 Fe2 C22 -164.8(2)
C16 C17 Fe2 C22 75.3(2)
C18 C17 Fe2 C15 83.2(2)
C16 C17 Fe2 C15 -36.71(19)
C18 C17 Fe2 C16 119.9(3)
C22 C23 Fe2 C20 81.53(18)
C24 C23 Fe2 C20 -38.82(18)
C22 C23 Fe2 C14 174.8(4)
C24 C23 Fe2 C14 54.5(5)
C22 C23 Fe2 C18 -162.68(18)
C24 C23 Fe2 C18 77.0(2)
C22 C23 Fe2 C24 120.3(2)
C22 C23 Fe2 C21 36.77(17)
C24 C23 Fe2 C21 -83.57(19)
C22 C23 Fe2 C17 -123.27(19)
C24 C23 Fe2 C17 116.4(2)
C24 C23 Fe2 C22 -120.3(2)
C22 C23 Fe2 C15 -52.3(3)
C24 C23 Fe2 C15 -172.6(3)
C22 C23 Fe2 C16 -81.9(2)
C24 C23 Fe2 C16 157.75(19)
C23 C22 Fe2 C20 -82.00(19)
C21 C22 Fe2 C20 39.00(18)
C23 C22 Fe2 C14 -176.1(3)
C21 C22 Fe2 C14 -55.1(4)
C23 C22 Fe2 C18 44.3(4)
C21 C22 Fe2 C18 165.3(3)
C23 C22 Fe2 C24 -37.33(18)
C21 C22 Fe2 C24 83.67(19)
C23 C22 Fe2 C21 -121.0(3)
C23 C22 Fe2 C17 73.0(2)
C21 C22 Fe2 C17 -166.0(2)
C21 C22 Fe2 C23 121.0(3)
C23 C22 Fe2 C15 154.83(18)
C21 C22 Fe2 C15 -84.2(2)
C23 C22 Fe2 C16 113.6(2)
C21 C22 Fe2 C16 -125.4(2)
C16 C15 Fe2 C20 -163.7(2)
C14 C15 Fe2 C20 78.3(2)
C16 C15 Fe2 C14 118.0(3)
C16 C15 Fe2 C18 80.4(2)
C14 C15 Fe2 C18 -37.66(18)
C16 C15 Fe2 C24 158.1(5)
C14 C15 Fe2 C24 40.1(6)
C16 C15 Fe2 C21 -121.8(2)
C14 C15 Fe2 C21 120.20(18)
C16 C15 Fe2 C17 36.9(2)
C14 C15 Fe2 C17 -81.1(2)
C16 C15 Fe2 C23 -43.0(4)
C14 C15 Fe2 C23 -161.0(2)
C16 C15 Fe2 C22 -78.8(2)
C14 C15 Fe2 C22 163.18(17)
C14 C15 Fe2 C16 -118.0(3)
C15 C16 Fe2 C20 52.6(5)
C17 C16 Fe2 C20 173.3(4)
C15 C16 Fe2 C14 -38.96(19)
C17 C16 Fe2 C14 81.8(2)
C15 C16 Fe2 C18 -83.5(2)
C17 C16 Fe2 C18 37.24(19)
C15 C16 Fe2 C24 -169.4(3)
C17 C16 Fe2 C24 -48.6(4)
C15 C16 Fe2 C21 77.6(2)
C17 C16 Fe2 C21 -161.72(18)
C15 C16 Fe2 C17 -120.7(3)
C15 C16 Fe2 C23 159.01(19)
C17 C16 Fe2 C23 -80.3(2)
C15 C16 Fe2 C22 117.5(2)
C17 C16 Fe2 C22 -121.8(2)
C17 C16 Fe2 C15 120.7(3)
C31 C32 Fe3 C26 -4.0(3)
C33 C32 Fe3 C26 -123.73(18)
C36 C32 Fe3 C26 116.59(18)
C31 C32 Fe3 C30 -48.7(3)
C33 C32 Fe3 C30 -168.44(17)
C36 C32 Fe3 C30 71.9(2)
C31 C32 Fe3 C36 -120.6(3)
C33 C32 Fe3 C36 119.7(2)
C31 C32 Fe3 C33 119.7(3)
C36 C32 Fe3 C33 -119.7(2)
C31 C32 Fe3 C35 -158.8(3)
C33 C32 Fe3 C35 81.53(19)
C36 C32 Fe3 C35 -38.15(18)
C31 C32 Fe3 C27 40.7(3)
C33 C32 Fe3 C27 -79.0(2)
C36 C32 Fe3 C27 161.30(17)
C31 C32 Fe3 C29 -89.5(4)
C33 C32 Fe3 C29 150.8(3)
C36 C32 Fe3 C29 31.1(4)
C31 C32 Fe3 C28 80.4(4)
C33 C32 Fe3 C28 -39.3(4)
C36 C32 Fe3 C28 -159.0(3)
C31 C32 Fe3 C34 157.2(3)
C33 C32 Fe3 C34 37.54(18)
C36 C32 Fe3 C34 -82.15(19)
C25 C26 Fe3 C32 -2.4(3)
C27 C26 Fe3 C32 118.05(18)
C30 C26 Fe3 C32 -122.34(19)
C25 C26 Fe3 C30 120.0(3)
C27 C26 Fe3 C30 -119.6(3)
C25 C26 Fe3 C36 42.6(3)
C27 C26 Fe3 C36 163.04(18)
C30 C26 Fe3 C36 -77.4(2)
C25 C26 Fe3 C33 -46.2(3)
C27 C26 Fe3 C33 74.2(2)
C30 C26 Fe3 C33 -166.19(18)
C25 C26 Fe3 C35 81.7(4)
C27 C26 Fe3 C35 -157.9(3)
C30 C26 Fe3 C35 -38.3(4)
C25 C26 Fe3 C27 -120.4(3)
C30 C26 Fe3 C27 119.6(3)
C25 C26 Fe3 C29 157.7(3)
C27 C26 Fe3 C29 -81.85(19)
C30 C26 Fe3 C29 37.75(18)
C25 C26 Fe3 C28 -158.4(3)
C27 C26 Fe3 C28 -37.95(17)
C30 C26 Fe3 C28 81.65(19)
C25 C26 Fe3 C34 -85.9(5)
C27 C26 Fe3 C34 34.6(5)
C30 C26 Fe3 C34 154.2(4)
C29 C30 Fe3 C32 -161.29(17)
C26 C30 Fe3 C32 80.4(2)
C29 C30 Fe3 C26 118.3(3)
C29 C30 Fe3 C36 -120.22(18)
C26 C30 Fe3 C36 121.44(19)
C29 C30 Fe3 C33 167.0(4)
C26 C30 Fe3 C33 48.7(6)
C29 C30 Fe3 C35 -78.0(2)
C26 C30 Fe3 C35 163.69(18)
C29 C30 Fe3 C27 80.63(18)
C26 C30 Fe3 C27 -37.70(18)
C26 C30 Fe3 C29 -118.3(3)
C29 C30 Fe3 C28 37.16(17)
C26 C30 Fe3 C28 -81.17(19)
C29 C30 Fe3 C34 -44.9(3)
C26 C30 Fe3 C34 -163.3(3)
C35 C36 Fe3 C32 -117.9(3)
C35 C36 Fe3 C26 157.23(19)
C32 C36 Fe3 C26 -84.8(2)
C35 C36 Fe3 C30 114.5(2)
C32 C36 Fe3 C30 -127.53(17)
C35 C36 Fe3 C33 -80.3(2)
C32 C36 Fe3 C33 37.63(17)
C32 C36 Fe3 C35 117.9(3)
C35 C36 Fe3 C27 -168.6(3)
C32 C36 Fe3 C27 -50.7(4)
C35 C36 Fe3 C29 73.2(2)
C32 C36 Fe3 C29 -168.83(17)
C35 C36 Fe3 C28 40.6(4)
C32 C36 Fe3 C28 158.5(3)
C35 C36 Fe3 C34 -37.4(2)
C32 C36 Fe3 C34 80.55(19)
C34 C33 Fe3 C32 118.5(3)
C34 C33 Fe3 C26 -162.69(19)
C32 C33 Fe3 C26 78.8(2)
C34 C33 Fe3 C30 158.1(4)
C32 C33 Fe3 C30 39.6(6)
C34 C33 Fe3 C36 80.6(2)
C32 C33 Fe3 C36 -37.86(17)
C34 C33 Fe3 C35 37.1(2)
C32 C33 Fe3 C35 -81.41(19)
C34 C33 Fe3 C27 -120.6(2)
C32 C33 Fe3 C27 120.92(18)
C34 C33 Fe3 C29 -41.0(4)
C32 C33 Fe3 C29 -159.5(2)
C34 C33 Fe3 C28 -77.7(2)
C32 C33 Fe3 C28 163.85(16)
C32 C33 Fe3 C34 -118.5(3)
C36 C35 Fe3 C32 39.01(19)
C34 C35 Fe3 C32 -80.9(2)
C36 C35 Fe3 C26 -54.4(4)
C34 C35 Fe3 C26 -174.3(3)
C36 C35 Fe3 C30 -82.3(2)
C34 C35 Fe3 C30 157.73(19)
C34 C35 Fe3 C36 -119.9(3)
C36 C35 Fe3 C33 83.5(2)
C34 C35 Fe3 C33 -36.45(19)
C36 C35 Fe3 C27 169.2(3)
C34 C35 Fe3 C27 49.2(4)
C36 C35 Fe3 C29 -123.1(2)
C34 C35 Fe3 C29 116.9(2)
C36 C35 Fe3 C28 -163.49(18)
C34 C35 Fe3 C28 76.6(2)
C36 C35 Fe3 C34 119.9(3)
C28 C27 Fe3 C32 158.05(17)
C26 C27 Fe3 C32 -83.6(2)
C28 C27 Fe3 C26 -118.4(2)
C28 C27 Fe3 C30 -80.30(19)
C26 C27 Fe3 C30 38.06(18)
C28 C27 Fe3 C36 -163.8(3)
C26 C27 Fe3 C36 -45.4(4)
C28 C27 Fe3 C33 115.04(18)
C26 C27 Fe3 C33 -126.60(18)
C28 C27 Fe3 C35 37.1(4)
C26 C27 Fe3 C35 155.4(3)
C28 C27 Fe3 C29 -37.05(17)
C26 C27 Fe3 C29 81.31(18)
C26 C27 Fe3 C28 118.4(2)
C28 C27 Fe3 C34 73.4(2)
C26 C27 Fe3 C34 -168.21(18)
C30 C29 Fe3 C32 53.8(4)
C28 C29 Fe3 C32 174.2(3)
C30 C29 Fe3 C26 -39.00(17)
C28 C29 Fe3 C26 81.42(18)
C28 C29 Fe3 C30 120.4(2)
C30 C29 Fe3 C36 77.5(2)
C28 C29 Fe3 C36 -162.05(17)
C30 C29 Fe3 C33 -172.7(2)
C28 C29 Fe3 C33 -52.3(3)
C30 C29 Fe3 C35 117.47(18)
C28 C29 Fe3 C35 -122.11(18)
C30 C29 Fe3 C27 -83.52(18)
C28 C29 Fe3 C27 36.89(17)
C30 C29 Fe3 C28 -120.4(2)
C30 C29 Fe3 C34 158.72(18)
C28 C29 Fe3 C34 -80.86(19)
C27 C28 Fe3 C32 -54.6(4)
C29 C28 Fe3 C32 -175.1(3)
C27 C28 Fe3 C26 38.68(17)
C29 C28 Fe3 C26 -81.86(18)
C27 C28 Fe3 C30 83.69(18)
C29 C28 Fe3 C30 -36.85(17)
C27 C28 Fe3 C36 165.1(3)
C29 C28 Fe3 C36 44.5(4)
C27 C28 Fe3 C33 -83.4(2)
C29 C28 Fe3 C33 156.05(17)
C27 C28 Fe3 C35 -165.22(18)
C29 C28 Fe3 C35 74.2(2)
C29 C28 Fe3 C27 -120.5(2)
C27 C28 Fe3 C29 120.5(2)
C27 C28 Fe3 C34 -124.06(19)
C29 C28 Fe3 C34 115.40(18)
C33 C34 Fe3 C32 -38.65(19)
C35 C34 Fe3 C32 82.0(2)
C33 C34 Fe3 C26 51.7(5)
C35 C34 Fe3 C26 172.4(4)
C33 C34 Fe3 C30 -168.1(3)
C35 C34 Fe3 C30 -47.4(4)
C33 C34 Fe3 C36 -83.5(2)
C35 C34 Fe3 C36 37.23(19)
C35 C34 Fe3 C33 120.7(3)
C33 C34 Fe3 C35 -120.7(3)
C33 C34 Fe3 C27 78.5(2)
C35 C34 Fe3 C27 -160.82(19)
C33 C34 Fe3 C29 160.70(18)
C35 C34 Fe3 C29 -78.6(2)
C33 C34 Fe3 C28 118.76(19)
C35 C34 Fe3 C28 -120.54(19)
C1 N1 Cu1 N3 136(5)
C1 N1 Cu1 N2 -23(5)
C1 N1 Cu1 O1 -122(5)
C25 N3 Cu1 N1 -95(6)
C25 N3 Cu1 N2 65(6)
C25 N3 Cu1 O1 165(6)
C13 N2 Cu1 N1 -128.5(8)
C13 N2 Cu1 N3 69.4(8)
C13 N2 Cu1 O1 -31.9(8)
C7 N4 Cu2 N5 -112.1(15)
C7 N4 Cu2 N6 61.3(16)
C19 N5 Cu2 N4 -111.5(15)
C19 N5 Cu2 N6 74.9(15)
C31 N6 Cu2 N4 -123(2)
C31 N6 Cu2 N5 51(2)
C39 C38 O1 Cu1 -13.3(4)
C37 C38 O1 Cu1 166.6(2)
N1 Cu1 O1 C38 -175.9(3)
N3 Cu1 O1 C38 -48.9(3)
N2 Cu1 O1 C38 67.3(3)
